data_2222476
loop_
_publ_author_name
'Lo, Kong Mun'
'Ng, Seik Weng'

_publ_section_title
;
 Dihydronium
 hexakis[bromido/chlorido(0.75/0.25)]dicadmate(II)--triphenylphosphine
 oxide (1/6)
;
_journal_coeditor_code TK2468
_journal_issue 7
_journal_name_full 'Acta Crystallographica Section E'
_journal_page_first m720
_journal_paper_doi 10.1107/S1600536809020388
_journal_volume 65
_journal_year 2009
_chemical_formula_iupac '(H3 O)2 [Cd2 Br4.5 Cl1.5], 6C18 H15 O P'
_chemical_formula_moiety '2(H3 O +), Br4.5 Cd2 Cl1.5 2-, 6(C18 H15 O P)'
_chemical_formula_sum 'C108 H96 Br4.5 Cd2 Cl1.5 O8 P6'
_chemical_formula_weight 2345.24
_chemical_name_systematic
;
Dihydronium
hexakis[bromido/chlorido(0.75/0.25)]dicadmate(II)--triphenylphosphine
oxide (1/6)
;
_space_group_IT_number 2
_symmetry_cell_setting triclinic
_symmetry_space_group_name_Hall '-P 1'
_symmetry_space_group_name_H-M 'P -1'
_atom_sites_solution_hydrogens geom
_atom_sites_solution_primary direct
_atom_sites_solution_secondary difmap
_audit_creation_method SHELXL-97
_cell_angle_alpha 75.4990(10)
_cell_angle_beta 81.0130(10)
_cell_angle_gamma 79.6050(10)
_cell_formula_units_Z 1
_cell_length_a 11.1623(2)
_cell_length_b 15.0677(3)
_cell_length_c 16.0911(3)
_cell_measurement_reflns_used 5205
_cell_measurement_temperature 133(2)
_cell_measurement_theta_max 27.5
_cell_measurement_theta_min 2.2
_cell_volume 2559.57(8)
_computing_cell_refinement 'SAINT (Bruker, 2007)'
_computing_data_collection 'APEX2 (Bruker, 2007)'
_computing_data_reduction 'SAINT (Bruker, 2007)'
_computing_molecular_graphics 'X-SEED (Barbour, 2001)'
_computing_publication_material 'publCIF (Westrip, 2009)'
_computing_structure_refinement 'SHELXL97 (Sheldrick, 2008)'
_computing_structure_solution 'SHELXS97 (Sheldrick, 2008)'
_diffrn_ambient_temperature 133(2)
_diffrn_measured_fraction_theta_full 0.981
_diffrn_measured_fraction_theta_max 0.981
_diffrn_measurement_device_type 'Bruker SMART APEX'
_diffrn_measurement_method \w
_diffrn_radiation_monochromator graphite
_diffrn_radiation_source 'fine-focus sealed tube'
_diffrn_radiation_type MoK\a
_diffrn_radiation_wavelength 0.71073
_diffrn_reflns_av_R_equivalents 0.028
_diffrn_reflns_av_sigmaI/netI 0.053
_diffrn_reflns_limit_h_max 14
_diffrn_reflns_limit_h_min -13
_diffrn_reflns_limit_k_max 19
_diffrn_reflns_limit_k_min -19
_diffrn_reflns_limit_l_max 20
_diffrn_reflns_limit_l_min -20
_diffrn_reflns_number 21253
_diffrn_reflns_theta_full 27.5
_diffrn_reflns_theta_max 27.50
_diffrn_reflns_theta_min 1.41
_diffrn_standards_decay_% 0
_diffrn_standards_interval_count 0
_diffrn_standards_interval_time 0
_diffrn_standards_number 0
_exptl_absorpt_coefficient_mu 2.360
_exptl_absorpt_correction_T_max 0.891
_exptl_absorpt_correction_T_min 0.650
_exptl_absorpt_correction_type multi-scan
_exptl_absorpt_process_details '(SADABS; Sheldrick, 1996)'
_exptl_crystal_colour Colorless
_exptl_crystal_density_diffrn 1.521
_exptl_crystal_density_method 'not measured'
_exptl_crystal_description 'Irregular block'
_exptl_crystal_F_000 1177
_exptl_crystal_size_max 0.20
_exptl_crystal_size_mid 0.10
_exptl_crystal_size_min 0.05
_refine_diff_density_max 0.93
_refine_diff_density_min -0.56
_refine_ls_extinction_method none
_refine_ls_goodness_of_fit_ref 0.98
_refine_ls_hydrogen_treatment mixed
_refine_ls_matrix_type full
_refine_ls_number_parameters 601
_refine_ls_number_reflns 11527
_refine_ls_number_restraints 7
_refine_ls_restrained_S_all 0.98
_refine_ls_R_factor_all 0.063
_refine_ls_R_factor_gt 0.036
_refine_ls_shift/su_max 0.001
_refine_ls_shift/su_mean 0.001
_refine_ls_structure_factor_coef Fsqd
_refine_ls_weighting_details 'calc w=1/[\s^2^(Fo^2^)+(0.0497P)^2^] where P=(Fo^2^+2Fc^2^)/3'
_refine_ls_weighting_scheme calc
_refine_ls_wR_factor_gt 0.083
_refine_ls_wR_factor_ref 0.096
_reflns_number_gt 8297
_reflns_number_total 11527
_reflns_threshold_expression I>2\s(I)
_cod_data_source_file tk2468.cif
_cod_data_source_block I
_cod_depositor_comments
;
The following automatic conversions were performed:
'_symmetry_cell_setting' value 'Triclinic' changed to 'triclinic'
according to '/home/saulius/struct/CIF-dictionaries/cif_core.dic'
dictionary named 'cif_core.dic' version 2.4.1 from
2010-06-29.

'_exptl_absorpt_correction_type' value 'Multi-scan' changed
to 'multi-scan' according to
'/home/saulius/struct/CIF-dictionaries/cif_core.dic' dictionary named
'cif_core.dic' version 2.4.1 from 2010-06-29.

Automatic conversion script
Id: cif_fix_enum 1527 2010-12-29 10:47:43Z saulius 

The following automatic conversions were performed:

'_symmetry_cell_setting' value 'Triclinic' changed to 'triclinic'
according to /home/saulius/struct/CIF-dictionaries/cif_core.dic
dictionary named 'cif_core.dic' version 2.4.1 from
2010-06-29.

'_exptl_absorpt_correction_type' value 'Multi-scan'
changed to 'multi-scan' according to
/home/saulius/struct/CIF-dictionaries/cif_core.dic dictionary named
'cif_core.dic' version 2.4.1 from 2010-06-29.

Automatic conversion script
Id: cif_fix_values 1715 2011-07-08 13:25:40Z adriana 
;
_cod_original_formula_sum 'C108 H96 Br4.50 Cd2 Cl1.50 O8 P6'
_cod_database_code 2222476
_cod_database_fobs_code 2222476

loop_
_symmetry_equiv_pos_as_xyz
'x, y, z'
'-x, -y, -z'

loop_
_atom_site_type_symbol
_atom_site_label
_atom_site_fract_x
_atom_site_fract_y
_atom_site_fract_z
_atom_site_U_iso_or_equiv
_atom_site_adp_type
_atom_site_calc_flag
_atom_site_refinement_flags
_atom_site_occupancy
_atom_site_disorder_assembly
_atom_site_disorder_group
Cd Cd1 0.49843(2) 0.596709(15) 0.544155(16) 0.02993(7) Uani d . 1 . .
Br Br1 0.31897(4) 0.52389(3) 0.50664(3) 0.03634(15) Uani d P 0.6434(11) . .
Br Br2 0.47394(4) 0.56628(3) 0.70646(3) 0.04195(15) Uani d P 0.7468(11) . .
Br Br3 0.51554(4) 0.75339(3) 0.44674(3) 0.04616(15) Uani d P 0.8598(11) . .
Cl Cl1 0.31897(4) 0.52389(3) 0.50664(3) 0.03634(15) Uani d P 0.36 . .
Cl Cl2 0.47394(4) 0.56628(3) 0.70646(3) 0.04195(15) Uani d P 0.25 . .
Cl Cl3 0.51554(4) 0.75339(3) 0.44674(3) 0.04616(15) Uani d P 0.14 . .
P P1 0.77902(8) 0.75651(6) 0.79120(6) 0.03052(19) Uani d . 1 . .
P P2 1.04703(7) 0.76284(5) 1.06470(5) 0.02452(17) Uani d . 1 . .
P P3 1.10446(7) 1.03723(5) 0.71506(5) 0.02213(17) Uani d . 1 . .
O O1 0.8679(2) 0.78431(15) 0.83765(15) 0.0373(6) Uani d . 1 . .
O O2 1.0201(2) 0.86060(14) 1.01185(13) 0.0307(5) Uani d . 1 . .
O O3 0.98970(18) 1.02236(14) 0.77588(13) 0.0285(5) Uani d . 1 . .
O O4 0.8825(2) 0.91749(16) 0.89733(14) 0.0289(5) Uani d D 1 . .
H H41 0.876(4) 0.8710(17) 0.878(2) 0.16(3) Uiso d D 1 . .
H H42 0.927(2) 0.898(2) 0.9383(13) 0.038(11) Uiso d D 1 . .
H H43 0.920(3) 0.9536(19) 0.8569(14) 0.052(12) Uiso d D 1 . .
C C1 0.6446(3) 0.7263(2) 0.8628(2) 0.0353(8) Uani d . 1 . .
C C2 0.5511(4) 0.7959(3) 0.8795(3) 0.0566(11) Uani d . 1 . .
H H2 0.5522 0.8574 0.8458 0.068 Uiso calc R 1 . .
C C3 0.4570(4) 0.7774(4) 0.9440(3) 0.0773(15) Uani d . 1 . .
H H3 0.3938 0.8260 0.9548 0.093 Uiso calc R 1 . .
C C4 0.4536(4) 0.6895(4) 0.9928(3) 0.0697(14) Uani d . 1 . .
H H4 0.3879 0.6767 1.0372 0.084 Uiso calc R 1 . .
C C5 0.5457(5) 0.6194(4) 0.9774(3) 0.0672(13) Uani d . 1 . .
H H5 0.5444 0.5583 1.0121 0.081 Uiso calc R 1 . .
C C6 0.6409(4) 0.6371(3) 0.9114(2) 0.0511(10) Uani d . 1 . .
H H6 0.7029 0.5882 0.8999 0.061 Uiso calc R 1 . .
C C7 0.8528(3) 0.6591(2) 0.7477(2) 0.0332(8) Uani d . 1 . .
C C8 0.9792(3) 0.6371(3) 0.7442(3) 0.0462(9) Uani d . 1 . .
H H8 1.0241 0.6719 0.7666 0.055 Uiso calc R 1 . .
C C9 1.0404(4) 0.5647(3) 0.7082(3) 0.0560(11) Uani d . 1 . .
H H9 1.1270 0.5493 0.7069 0.067 Uiso calc R 1 . .
C C10 0.9760(5) 0.5152(3) 0.6743(2) 0.0549(11) Uani d . 1 . .
H H10 1.0183 0.4662 0.6487 0.066 Uiso calc R 1 . .
C C11 0.8506(4) 0.5363(2) 0.6773(2) 0.0502(11) Uani d . 1 . .
H H11 0.8068 0.5017 0.6537 0.060 Uiso calc R 1 . .
C C12 0.7870(4) 0.6077(2) 0.7145(2) 0.0389(8) Uani d . 1 . .
H H12 0.7002 0.6214 0.7173 0.047 Uiso calc R 1 . .
C C13 0.7263(3) 0.8497(2) 0.7052(2) 0.0313(7) Uani d . 1 . .
C C14 0.6436(3) 0.8396(3) 0.6530(3) 0.0484(10) Uani d . 1 . .
H H14 0.6134 0.7824 0.6623 0.058 Uiso calc R 1 . .
C C15 0.6057(4) 0.9135(3) 0.5873(3) 0.0512(11) Uani d . 1 . .
H H15 0.5499 0.9062 0.5515 0.061 Uiso calc R 1 . .
C C16 0.6466(3) 0.9969(3) 0.5729(2) 0.0412(9) Uani d . 1 . .
H H16 0.6193 1.0470 0.5277 0.049 Uiso calc R 1 . .
C C17 0.7274(3) 1.0074(3) 0.6243(2) 0.0449(9) Uani d . 1 . .
H H17 0.7564 1.0650 0.6149 0.054 Uiso calc R 1 . .
C C18 0.7670(3) 0.9338(2) 0.6903(2) 0.0375(8) Uani d . 1 . .
H H18 0.8230 0.9417 0.7256 0.045 Uiso calc R 1 . .
C C19 1.1078(3) 0.6836(2) 0.9960(2) 0.0301(7) Uani d . 1 . .
C C20 1.0993(3) 0.5894(2) 1.0225(2) 0.0347(8) Uani d . 1 . .
H H20 1.0559 0.5655 1.0768 0.042 Uiso calc R 1 . .
C C21 1.1544(3) 0.5306(2) 0.9692(3) 0.0419(9) Uani d . 1 . .
H H21 1.1482 0.4664 0.9868 0.050 Uiso calc R 1 . .
C C22 1.2189(4) 0.5656(3) 0.8899(3) 0.0481(10) Uani d . 1 . .
H H22 1.2572 0.5249 0.8538 0.058 Uiso calc R 1 . .
C C23 1.2275(4) 0.6582(3) 0.8635(2) 0.0480(10) Uani d . 1 . .
H H23 1.2718 0.6815 0.8093 0.058 Uiso calc R 1 . .
C C24 1.1713(3) 0.7180(2) 0.9162(2) 0.0377(8) Uani d . 1 . .
H H24 1.1763 0.7824 0.8977 0.045 Uiso calc R 1 . .
C C25 0.9143(3) 0.72130(19) 1.1300(2) 0.0255(7) Uani d . 1 . .
C C26 0.8974(3) 0.7105(2) 1.2190(2) 0.0304(7) Uani d . 1 . .
H H26 0.9599 0.7209 1.2477 0.036 Uiso calc R 1 . .
C C27 0.7889(3) 0.6842(2) 1.2662(2) 0.0397(8) Uani d . 1 . .
H H27 0.7774 0.6768 1.3272 0.048 Uiso calc R 1 . .
C C28 0.6984(3) 0.6691(2) 1.2248(3) 0.0460(10) Uani d . 1 . .
H H28 0.6247 0.6505 1.2572 0.055 Uiso calc R 1 . .
C C29 0.7147(3) 0.6810(3) 1.1358(3) 0.0473(10) Uani d . 1 . .
H H29 0.6515 0.6709 1.1074 0.057 Uiso calc R 1 . .
C C30 0.8210(3) 0.7070(2) 1.0880(2) 0.0371(8) Uani d . 1 . .
H H30 0.8312 0.7153 1.0269 0.045 Uiso calc R 1 . .
C C31 1.1628(3) 0.7585(2) 1.13150(19) 0.0246(6) Uani d . 1 . .
C C32 1.2048(3) 0.8411(2) 1.1285(2) 0.0276(7) Uani d . 1 . .
H H32 1.1702 0.8974 1.0931 0.033 Uiso calc R 1 . .
C C33 1.2963(3) 0.8413(2) 1.1767(2) 0.0390(9) Uani d . 1 . .
H H33 1.3242 0.8979 1.1745 0.047 Uiso calc R 1 . .
C C34 1.3477(3) 0.7599(3) 1.2282(2) 0.0419(9) Uani d . 1 . .
H H34 1.4105 0.7607 1.2614 0.050 Uiso calc R 1 . .
C C35 1.3079(3) 0.6769(3) 1.2315(2) 0.0379(8) Uani d . 1 . .
H H35 1.3437 0.6209 1.2666 0.046 Uiso calc R 1 . .
C C36 1.2160(3) 0.6763(2) 1.1834(2) 0.0330(8) Uani d . 1 . .
H H36 1.1887 0.6194 1.1856 0.040 Uiso calc R 1 . .
C C37 1.2285(3) 1.04350(19) 0.7715(2) 0.0245(7) Uani d . 1 . .
C C38 1.2051(3) 1.0362(2) 0.8601(2) 0.0302(7) Uani d . 1 . .
H H38 1.1259 1.0267 0.8892 0.036 Uiso calc R 1 . .
C C39 1.2966(3) 1.0426(2) 0.9059(2) 0.0397(8) Uani d . 1 . .
H H39 1.2801 1.0374 0.9665 0.048 Uiso calc R 1 . .
C C40 1.4112(3) 1.0564(3) 0.8646(2) 0.0420(9) Uani d . 1 . .
H H40 1.4735 1.0615 0.8964 0.050 Uiso calc R 1 . .
C C41 1.4359(3) 1.0629(3) 0.7761(2) 0.0412(9) Uani d . 1 . .
H H41A 1.5156 1.0714 0.7475 0.049 Uiso calc R 1 . .
C C42 1.3450(3) 1.0571(2) 0.7303(2) 0.0340(8) Uani d . 1 . .
H H42A 1.3618 1.0624 0.6697 0.041 Uiso calc R 1 . .
C C43 1.0715(3) 1.14445(19) 0.63665(19) 0.0255(7) Uani d . 1 . .
C C44 0.9536(3) 1.1932(2) 0.6446(2) 0.0297(7) Uani d . 1 . .
H H44 0.8934 1.1683 0.6886 0.036 Uiso calc R 1 . .
C C45 0.9236(4) 1.2784(2) 0.5885(2) 0.0397(9) Uani d . 1 . .
H H45 0.8427 1.3112 0.5936 0.048 Uiso calc R 1 . .
C C46 1.0109(4) 1.3149(2) 0.5258(2) 0.0466(10) Uani d . 1 . .
H H46 0.9911 1.3740 0.4886 0.056 Uiso calc R 1 . .
C C47 1.1273(4) 1.2663(3) 0.5167(3) 0.0542(11) Uani d . 1 . .
H H47 1.1868 1.2915 0.4723 0.065 Uiso calc R 1 . .
C C48 1.1586(3) 1.1809(2) 0.5717(2) 0.0425(9) Uani d . 1 . .
H H48 1.2390 1.1477 0.5649 0.051 Uiso calc R 1 . .
C C51 1.1527(3) 0.9460(2) 0.65886(19) 0.0248(7) Uani d . 1 . .
C C52 1.0762(3) 0.9363(2) 0.6022(2) 0.0364(8) Uani d . 1 . .
H H52 1.0071 0.9821 0.5891 0.044 Uiso calc R 1 . .
C C53 1.0996(3) 0.8607(2) 0.5647(2) 0.0417(9) Uani d . 1 . .
H H53 1.0463 0.8541 0.5268 0.050 Uiso calc R 1 . .
C C54 1.2010(3) 0.7948(2) 0.5830(2) 0.0383(8) Uani d . 1 . .
H H54 1.2172 0.7425 0.5579 0.046 Uiso calc R 1 . .
C C55 1.2784(3) 0.8046(2) 0.6371(2) 0.0417(9) Uani d . 1 . .
H H55 1.3492 0.7599 0.6481 0.050 Uiso calc R 1 . .
C C56 1.2547(3) 0.8790(2) 0.6762(2) 0.0336(8) Uani d . 1 . .
H H56 1.3079 0.8842 0.7148 0.040 Uiso calc R 1 . .

loop_
_atom_site_aniso_label
_atom_site_aniso_U_11
_atom_site_aniso_U_22
_atom_site_aniso_U_33
_atom_site_aniso_U_12
_atom_site_aniso_U_13
_atom_site_aniso_U_23
Cd1 0.02838(13) 0.02682(13) 0.03454(15) -0.00040(9) -0.00221(10) -0.01039(10)
Br1 0.0245(2) 0.0356(2) 0.0516(3) 0.00557(16) -0.00932(19) -0.0189(2)
Br2 0.0390(3) 0.0480(3) 0.0349(3) 0.00852(18) -0.00424(18) -0.0130(2)
Br3 0.0531(3) 0.0293(2) 0.0501(3) -0.01052(17) 0.0123(2) -0.00627(18)
Cl1 0.0245(2) 0.0356(2) 0.0516(3) 0.00557(16) -0.00932(19) -0.0189(2)
Cl2 0.0390(3) 0.0480(3) 0.0349(3) 0.00852(18) -0.00424(18) -0.0130(2)
Cl3 0.0531(3) 0.0293(2) 0.0501(3) -0.01052(17) 0.0123(2) -0.00627(18)
P1 0.0294(5) 0.0313(4) 0.0342(5) -0.0064(3) -0.0102(4) -0.0082(4)
P2 0.0319(4) 0.0191(4) 0.0227(4) -0.0026(3) -0.0059(3) -0.0042(3)
P3 0.0224(4) 0.0204(4) 0.0212(4) -0.0015(3) -0.0004(3) -0.0027(3)
O1 0.0388(14) 0.0324(12) 0.0453(15) -0.0043(10) -0.0203(11) -0.0088(11)
O2 0.0424(14) 0.0239(11) 0.0248(12) -0.0014(9) -0.0087(10) -0.0032(9)
O3 0.0240(11) 0.0293(11) 0.0265(12) -0.0031(9) 0.0027(9) -0.0002(9)
O4 0.0318(13) 0.0282(12) 0.0232(12) -0.0044(10) -0.0039(10) 0.0009(10)
C1 0.037(2) 0.048(2) 0.0265(18) -0.0140(16) -0.0096(15) -0.0085(16)
C2 0.045(2) 0.058(3) 0.062(3) -0.0005(19) 0.004(2) -0.016(2)
C3 0.054(3) 0.105(4) 0.065(3) -0.003(3) 0.011(2) -0.024(3)
C4 0.046(3) 0.119(5) 0.044(3) -0.022(3) -0.001(2) -0.015(3)
C5 0.077(3) 0.082(3) 0.043(3) -0.040(3) -0.003(2) 0.002(2)
C6 0.060(3) 0.057(3) 0.036(2) -0.016(2) -0.0075(19) -0.0042(19)
C7 0.043(2) 0.0297(17) 0.0268(18) -0.0061(14) -0.0080(15) -0.0034(14)
C8 0.041(2) 0.043(2) 0.055(3) -0.0032(16) -0.0058(18) -0.0131(19)
C9 0.054(3) 0.050(2) 0.053(3) 0.011(2) -0.002(2) -0.007(2)
C10 0.090(4) 0.035(2) 0.032(2) 0.002(2) -0.002(2) -0.0052(17)
C11 0.094(4) 0.0259(19) 0.033(2) -0.015(2) -0.015(2) -0.0005(16)
C12 0.053(2) 0.0317(18) 0.033(2) -0.0150(16) -0.0104(17) -0.0006(15)
C13 0.0230(17) 0.0373(18) 0.0339(19) 0.0008(13) -0.0084(14) -0.0096(15)
C14 0.045(2) 0.040(2) 0.065(3) 0.0020(17) -0.030(2) -0.013(2)
C15 0.045(2) 0.062(3) 0.053(3) 0.0124(19) -0.0332(19) -0.022(2)
C16 0.036(2) 0.047(2) 0.035(2) 0.0091(16) -0.0091(16) -0.0056(17)
C17 0.041(2) 0.049(2) 0.039(2) -0.0114(17) -0.0064(17) 0.0052(18)
C18 0.037(2) 0.045(2) 0.0312(19) -0.0132(16) -0.0108(15) -0.0003(16)
C19 0.0349(18) 0.0274(16) 0.0304(18) -0.0001(13) -0.0098(14) -0.0103(14)
C20 0.039(2) 0.0289(17) 0.040(2) -0.0037(14) -0.0050(16) -0.0141(15)
C21 0.040(2) 0.0305(18) 0.063(3) 0.0009(15) -0.0147(19) -0.0238(18)
C22 0.047(2) 0.054(2) 0.049(2) 0.0075(18) -0.0099(19) -0.030(2)
C23 0.056(3) 0.053(2) 0.033(2) 0.0010(19) -0.0001(18) -0.0168(18)
C24 0.045(2) 0.0380(19) 0.0288(19) -0.0012(15) -0.0023(16) -0.0105(16)
C25 0.0270(17) 0.0191(14) 0.0319(18) 0.0009(12) -0.0064(13) -0.0099(13)
C26 0.0318(18) 0.0304(17) 0.0327(19) -0.0055(13) -0.0053(14) -0.0127(14)
C27 0.037(2) 0.043(2) 0.039(2) -0.0089(16) 0.0055(16) -0.0129(17)
C28 0.0265(19) 0.044(2) 0.072(3) -0.0051(15) 0.0046(18) -0.027(2)
C29 0.031(2) 0.050(2) 0.073(3) -0.0054(16) -0.0127(19) -0.031(2)
C30 0.033(2) 0.0347(18) 0.049(2) -0.0011(14) -0.0125(17) -0.0188(17)
C31 0.0269(16) 0.0278(16) 0.0194(15) -0.0050(12) -0.0016(12) -0.0062(13)
C32 0.0262(17) 0.0302(16) 0.0276(17) -0.0079(13) 0.0015(13) -0.0092(14)
C33 0.0299(19) 0.045(2) 0.048(2) -0.0136(15) 0.0039(16) -0.0199(18)
C34 0.0245(18) 0.065(3) 0.042(2) -0.0080(17) -0.0060(16) -0.0217(19)
C35 0.0294(19) 0.050(2) 0.0303(19) 0.0016(15) -0.0084(15) -0.0034(16)
C36 0.0345(19) 0.0327(18) 0.0281(18) -0.0057(14) -0.0003(15) -0.0017(14)
C37 0.0230(16) 0.0189(14) 0.0285(17) -0.0008(11) 0.0008(13) -0.0033(12)
C38 0.0250(17) 0.0363(18) 0.0278(18) -0.0014(13) -0.0001(14) -0.0083(14)
C39 0.037(2) 0.054(2) 0.0302(19) -0.0072(16) -0.0008(16) -0.0147(17)
C40 0.037(2) 0.053(2) 0.041(2) -0.0088(17) -0.0122(17) -0.0137(18)
C41 0.033(2) 0.052(2) 0.040(2) -0.0152(16) 0.0025(16) -0.0121(18)
C42 0.0347(19) 0.0400(19) 0.0266(18) -0.0124(15) 0.0008(15) -0.0039(15)
C43 0.0314(17) 0.0219(15) 0.0216(16) -0.0006(12) -0.0044(13) -0.0037(12)
C44 0.0338(18) 0.0322(17) 0.0211(16) 0.0033(13) -0.0037(13) -0.0079(14)
C45 0.058(2) 0.0327(19) 0.0253(18) 0.0140(16) -0.0148(17) -0.0092(15)
C46 0.072(3) 0.0263(18) 0.039(2) -0.0036(18) -0.021(2) 0.0045(16)
C47 0.058(3) 0.050(2) 0.041(2) -0.018(2) -0.0057(19) 0.0216(19)
C48 0.037(2) 0.044(2) 0.036(2) -0.0037(16) -0.0021(16) 0.0080(17)
C51 0.0278(17) 0.0242(15) 0.0209(16) -0.0038(12) -0.0001(13) -0.0039(12)
C52 0.0321(19) 0.0363(19) 0.041(2) 0.0053(14) -0.0087(16) -0.0138(16)
C53 0.039(2) 0.045(2) 0.048(2) -0.0053(16) -0.0091(17) -0.0222(18)
C54 0.051(2) 0.0277(17) 0.038(2) -0.0037(15) -0.0015(17) -0.0155(15)
C55 0.046(2) 0.0314(19) 0.043(2) 0.0132(15) -0.0089(18) -0.0109(16)
C56 0.039(2) 0.0276(17) 0.0328(19) 0.0047(14) -0.0076(15) -0.0088(14)

loop_
_atom_type_symbol
_atom_type_description
_atom_type_scat_dispersion_real
_atom_type_scat_dispersion_imag
_atom_type_scat_source
C C 0.0033 0.0016 'International Tables Vol C Tables 4.2.6.8 and 6.1.1.4'
H H 0.0000 0.0000 'International Tables Vol C Tables 4.2.6.8 and 6.1.1.4'
O O 0.0106 0.0060 'International Tables Vol C Tables 4.2.6.8 and 6.1.1.4'
P P 0.1023 0.0942 'International Tables Vol C Tables 4.2.6.8 and 6.1.1.4'
Cl Cl 0.1484 0.1585 'International Tables Vol C Tables 4.2.6.8 and 6.1.1.4'
Br Br -0.2901 2.4595 'International Tables Vol C Tables 4.2.6.8 and 6.1.1.4'
Cd Cd -0.8075 1.2024 'International Tables Vol C Tables 4.2.6.8 and 6.1.1.4'

loop_
_geom_angle_atom_site_label_1
_geom_angle_atom_site_label_2
_geom_angle_atom_site_label_3
_geom_angle_site_symmetry_1
_geom_angle_site_symmetry_3
_geom_angle
_geom_angle_publ_flag
Br3 Cd1 Br2 . . 123.627(16) ?
Br3 Cd1 Cl1 . 2_666 108.515(16) ?
Br2 Cd1 Cl1 . 2_666 108.971(16) ?
Br3 Cd1 Br1 . 2_666 108.515(16) ?
Br2 Cd1 Br1 . 2_666 108.971(16) ?
Cl1 Cd1 Br1 2_666 2_666 0.00(2) ?
Br3 Cd1 Br1 . . 110.821(17) ?
Br2 Cd1 Br1 . . 105.115(17) ?
Cl1 Cd1 Br1 2_666 . 96.353(14) ?
Br1 Cd1 Br1 2_666 . 96.353(14) ?
Cd1 Br1 Cd1 2_666 . 83.647(14) ?
O1 P1 C13 . . 111.51(14) ?
O1 P1 C7 . . 109.07(15) ?
C13 P1 C7 . . 109.32(15) ?
O1 P1 C1 . . 111.14(15) ?
C13 P1 C1 . . 106.26(16) ?
C7 P1 C1 . . 109.49(16) ?
O2 P2 C31 . . 108.70(13) ?
O2 P2 C25 . . 113.11(13) ?
C31 P2 C25 . . 109.99(14) ?
O2 P2 C19 . . 110.91(14) ?
C31 P2 C19 . . 106.83(14) ?
C25 P2 C19 . . 107.12(14) ?
O3 P3 C51 . . 111.76(13) ?
O3 P3 C37 . . 111.35(13) ?
C51 P3 C37 . . 107.96(14) ?
O3 P3 C43 . . 107.67(13) ?
C51 P3 C43 . . 108.35(13) ?
C37 P3 C43 . . 109.71(14) ?
H41 O4 H42 . . 107.4(16) ?
H41 O4 H43 . . 107.4(16) ?
H42 O4 H43 . . 108.3(15) ?
C6 C1 C2 . . 118.9(4) ?
C6 C1 P1 . . 121.0(3) ?
C2 C1 P1 . . 119.4(3) ?
C3 C2 C1 . . 121.0(4) ?
C3 C2 H2 . . 119.5 ?
C1 C2 H2 . . 119.5 ?
C4 C3 C2 . . 120.3(5) ?
C4 C3 H3 . . 119.9 ?
C2 C3 H3 . . 119.9 ?
C3 C4 C5 . . 119.7(4) ?
C3 C4 H4 . . 120.2 ?
C5 C4 H4 . . 120.2 ?
C4 C5 C6 . . 120.5(5) ?
C4 C5 H5 . . 119.7 ?
C6 C5 H5 . . 119.7 ?
C1 C6 C5 . . 119.6(4) ?
C1 C6 H6 . . 120.2 ?
C5 C6 H6 . . 120.2 ?
C8 C7 C12 . . 119.6(3) ?
C8 C7 P1 . . 118.4(3) ?
C12 C7 P1 . . 121.9(3) ?
C9 C8 C7 . . 120.4(4) ?
C9 C8 H8 . . 119.8 ?
C7 C8 H8 . . 119.8 ?
C10 C9 C8 . . 120.0(4) ?
C10 C9 H9 . . 120.0 ?
C8 C9 H9 . . 120.0 ?
C11 C10 C9 . . 120.2(4) ?
C11 C10 H10 . . 119.9 ?
C9 C10 H10 . . 119.9 ?
C10 C11 C12 . . 120.7(4) ?
C10 C11 H11 . . 119.6 ?
C12 C11 H11 . . 119.6 ?
C11 C12 C7 . . 119.1(4) ?
C11 C12 H12 . . 120.5 ?
C7 C12 H12 . . 120.5 ?
C18 C13 C14 . . 118.6(3) ?
C18 C13 P1 . . 119.8(3) ?
C14 C13 P1 . . 121.6(3) ?
C15 C14 C13 . . 119.5(4) ?
C15 C14 H14 . . 120.2 ?
C13 C14 H14 . . 120.2 ?
C16 C15 C14 . . 121.5(4) ?
C16 C15 H15 . . 119.2 ?
C14 C15 H15 . . 119.2 ?
C15 C16 C17 . . 119.2(3) ?
C15 C16 H16 . . 120.4 ?
C17 C16 H16 . . 120.4 ?
C16 C17 C18 . . 120.0(4) ?
C16 C17 H17 . . 120.0 ?
C18 C17 H17 . . 120.0 ?
C13 C18 C17 . . 121.1(3) ?
C13 C18 H18 . . 119.4 ?
C17 C18 H18 . . 119.4 ?
C24 C19 C20 . . 119.8(3) ?
C24 C19 P2 . . 117.9(2) ?
C20 C19 P2 . . 122.1(3) ?
C21 C20 C19 . . 119.7(3) ?
C21 C20 H20 . . 120.2 ?
C19 C20 H20 . . 120.2 ?
C20 C21 C22 . . 120.1(3) ?
C20 C21 H21 . . 120.0 ?
C22 C21 H21 . . 120.0 ?
C23 C22 C21 . . 120.5(3) ?
C23 C22 H22 . . 119.8 ?
C21 C22 H22 . . 119.8 ?
C22 C23 C24 . . 119.9(4) ?
C22 C23 H23 . . 120.1 ?
C24 C23 H23 . . 120.1 ?
C19 C24 C23 . . 120.0(3) ?
C19 C24 H24 . . 120.0 ?
C23 C24 H24 . . 120.0 ?
C26 C25 C30 . . 119.7(3) ?
C26 C25 P2 . . 122.1(2) ?
C30 C25 P2 . . 118.0(3) ?
C25 C26 C27 . . 120.0(3) ?
C25 C26 H26 . . 120.0 ?
C27 C26 H26 . . 120.0 ?
C28 C27 C26 . . 120.1(3) ?
C28 C27 H27 . . 120.0 ?
C26 C27 H27 . . 120.0 ?
C27 C28 C29 . . 119.9(3) ?
C27 C28 H28 . . 120.0 ?
C29 C28 H28 . . 120.0 ?
C30 C29 C28 . . 120.9(3) ?
C30 C29 H29 . . 119.6 ?
C28 C29 H29 . . 119.6 ?
C29 C30 C25 . . 119.4(3) ?
C29 C30 H30 . . 120.3 ?
C25 C30 H30 . . 120.3 ?
C32 C31 C36 . . 118.9(3) ?
C32 C31 P2 . . 117.8(2) ?
C36 C31 P2 . . 123.3(2) ?
C33 C32 C31 . . 120.2(3) ?
C33 C32 H32 . . 119.9 ?
C31 C32 H32 . . 119.9 ?
C32 C33 C34 . . 120.4(3) ?
C32 C33 H33 . . 119.8 ?
C34 C33 H33 . . 119.8 ?
C33 C34 C35 . . 120.2(3) ?
C33 C34 H34 . . 119.9 ?
C35 C34 H34 . . 119.9 ?
C36 C35 C34 . . 119.6(3) ?
C36 C35 H35 . . 120.2 ?
C34 C35 H35 . . 120.2 ?
C35 C36 C31 . . 120.6(3) ?
C35 C36 H36 . . 119.7 ?
C31 C36 H36 . . 119.7 ?
C42 C37 C38 . . 118.9(3) ?
C42 C37 P3 . . 123.1(2) ?
C38 C37 P3 . . 117.9(2) ?
C39 C38 C37 . . 120.1(3) ?
C39 C38 H38 . . 120.0 ?
C37 C38 H38 . . 120.0 ?
C40 C39 C38 . . 120.5(3) ?
C40 C39 H39 . . 119.7 ?
C38 C39 H39 . . 119.7 ?
C39 C40 C41 . . 119.9(3) ?
C39 C40 H40 . . 120.1 ?
C41 C40 H40 . . 120.1 ?
C42 C41 C40 . . 119.8(3) ?
C42 C41 H41A . . 120.1 ?
C40 C41 H41A . . 120.1 ?
C41 C42 C37 . . 120.8(3) ?
C41 C42 H42A . . 119.6 ?
C37 C42 H42A . . 119.6 ?
C48 C43 C44 . . 119.5(3) ?
C48 C43 P3 . . 123.1(2) ?
C44 C43 P3 . . 117.3(2) ?
C45 C44 C43 . . 120.2(3) ?
C45 C44 H44 . . 119.9 ?
C43 C44 H44 . . 119.9 ?
C46 C45 C44 . . 119.9(3) ?
C46 C45 H45 . . 120.1 ?
C44 C45 H45 . . 120.1 ?
C45 C46 C47 . . 120.2(3) ?
C45 C46 H46 . . 119.9 ?
C47 C46 H46 . . 119.9 ?
C46 C47 C48 . . 120.7(3) ?
C46 C47 H47 . . 119.7 ?
C48 C47 H47 . . 119.7 ?
C47 C48 C43 . . 119.5(3) ?
C47 C48 H48 . . 120.3 ?
C43 C48 H48 . . 120.3 ?
C56 C51 C52 . . 118.7(3) ?
C56 C51 P3 . . 123.3(2) ?
C52 C51 P3 . . 117.6(2) ?
C53 C52 C51 . . 120.9(3) ?
C53 C52 H52 . . 119.6 ?
C51 C52 H52 . . 119.6 ?
C54 C53 C52 . . 119.5(3) ?
C54 C53 H53 . . 120.3 ?
C52 C53 H53 . . 120.3 ?
C55 C54 C53 . . 120.2(3) ?
C55 C54 H54 . . 119.9 ?
C53 C54 H54 . . 119.9 ?
C54 C55 C56 . . 120.8(3) ?
C54 C55 H55 . . 119.6 ?
C56 C55 H55 . . 119.6 ?
C55 C56 C51 . . 120.0(3) ?
C55 C56 H56 . . 120.0 ?
C51 C56 H56 . . 120.0 ?

loop_
_geom_bond_atom_site_label_1
_geom_bond_atom_site_label_2
_geom_bond_site_symmetry_2
_geom_bond_distance
_geom_bond_publ_flag
Cd1 Br3 . 2.5066(4) ?
Cd1 Br2 . 2.5156(5) ?
Cd1 Cl1 2_666 2.6479(4) ?
Cd1 Br1 2_666 2.6479(4) ?
Cd1 Br1 . 2.6616(5) ?
Br1 Cd1 2_666 2.6479(4) ?
P1 O1 . 1.502(2) ?
P1 C13 . 1.793(3) ?
P1 C7 . 1.794(3) ?
P1 C1 . 1.797(3) ?
P2 O2 . 1.509(2) ?
P2 C31 . 1.788(3) ?
P2 C25 . 1.791(3) ?
P2 C19 . 1.801(3) ?
P3 O3 . 1.500(2) ?
P3 C51 . 1.789(3) ?
P3 C37 . 1.798(3) ?
P3 C43 . 1.802(3) ?
O4 H41 . 0.851(10) ?
O4 H42 . 0.846(10) ?
O4 H43 . 0.848(10) ?
C1 C6 . 1.379(5) ?
C1 C2 . 1.386(5) ?
C2 C3 . 1.371(6) ?
C2 H2 . 0.9500 ?
C3 C4 . 1.364(7) ?
C3 H3 . 0.9500 ?
C4 C5 . 1.377(7) ?
C4 H4 . 0.9500 ?
C5 C6 . 1.391(6) ?
C5 H5 . 0.9500 ?
C6 H6 . 0.9500 ?
C7 C8 . 1.385(5) ?
C7 C12 . 1.400(5) ?
C8 C9 . 1.384(5) ?
C8 H8 . 0.9500 ?
C9 C10 . 1.376(6) ?
C9 H9 . 0.9500 ?
C10 C11 . 1.374(6) ?
C10 H10 . 0.9500 ?
C11 C12 . 1.390(5) ?
C11 H11 . 0.9500 ?
C12 H12 . 0.9500 ?
C13 C18 . 1.374(5) ?
C13 C14 . 1.393(5) ?
C14 C15 . 1.384(5) ?
C14 H14 . 0.9500 ?
C15 C16 . 1.367(5) ?
C15 H15 . 0.9500 ?
C16 C17 . 1.368(5) ?
C16 H16 . 0.9500 ?
C17 C18 . 1.390(5) ?
C17 H17 . 0.9500 ?
C18 H18 . 0.9500 ?
C19 C24 . 1.391(5) ?
C19 C20 . 1.392(4) ?
C20 C21 . 1.384(4) ?
C20 H20 . 0.9500 ?
C21 C22 . 1.392(5) ?
C21 H21 . 0.9500 ?
C22 C23 . 1.370(5) ?
C22 H22 . 0.9500 ?
C23 C24 . 1.392(5) ?
C23 H23 . 0.9500 ?
C24 H24 . 0.9500 ?
C25 C26 . 1.387(4) ?
C25 C30 . 1.400(4) ?
C26 C27 . 1.391(4) ?
C26 H26 . 0.9500 ?
C27 C28 . 1.373(5) ?
C27 H27 . 0.9500 ?
C28 C29 . 1.386(6) ?
C28 H28 . 0.9500 ?
C29 C30 . 1.373(5) ?
C29 H29 . 0.9500 ?
C30 H30 . 0.9500 ?
C31 C32 . 1.396(4) ?
C31 C36 . 1.399(4) ?
C32 C33 . 1.376(5) ?
C32 H32 . 0.9500 ?
C33 C34 . 1.381(5) ?
C33 H33 . 0.9500 ?
C34 C35 . 1.386(5) ?
C34 H34 . 0.9500 ?
C35 C36 . 1.380(5) ?
C35 H35 . 0.9500 ?
C36 H36 . 0.9500 ?
C37 C42 . 1.389(4) ?
C37 C38 . 1.390(4) ?
C38 C39 . 1.379(5) ?
C38 H38 . 0.9500 ?
C39 C40 . 1.373(5) ?
C39 H39 . 0.9500 ?
C40 C41 . 1.389(5) ?
C40 H40 . 0.9500 ?
C41 C42 . 1.371(5) ?
C41 H41A . 0.9500 ?
C42 H42A . 0.9500 ?
C43 C48 . 1.389(4) ?
C43 C44 . 1.391(4) ?
C44 C45 . 1.390(4) ?
C44 H44 . 0.9500 ?
C45 C46 . 1.371(5) ?
C45 H45 . 0.9500 ?
C46 C47 . 1.377(5) ?
C46 H46 . 0.9500 ?
C47 C48 . 1.387(5) ?
C47 H47 . 0.9500 ?
C48 H48 . 0.9500 ?
C51 C56 . 1.392(4) ?
C51 C52 . 1.392(4) ?
C52 C53 . 1.384(4) ?
C52 H52 . 0.9500 ?
C53 C54 . 1.380(5) ?
C53 H53 . 0.9500 ?
C54 C55 . 1.368(5) ?
C54 H54 . 0.9500 ?
C55 C56 . 1.382(4) ?
C55 H55 . 0.9500 ?
C56 H56 . 0.9500 ?

loop_
_geom_hbond_atom_site_label_D
_geom_hbond_atom_site_label_H
_geom_hbond_atom_site_label_A
_geom_hbond_site_symmetry_A
_geom_hbond_distance_DH
_geom_hbond_distance_HA
_geom_hbond_distance_DA
_geom_hbond_angle_DHA
_geom_hbond_publ_flag
O4 H41 O1 . 0.850(10) 1.620(10) 2.472(3) 177(4) yes
O4 H42 O2 . 0.850(10) 1.630(10) 2.471(3) 176(3) yes
O4 H43 O3 . 0.850(10) 1.630(10) 2.481(3) 177(3) yes

loop_
_geom_torsion_atom_site_label_1
_geom_torsion_atom_site_label_2
_geom_torsion_atom_site_label_3
_geom_torsion_atom_site_label_4
_geom_torsion_site_symmetry_1
_geom_torsion_site_symmetry_2
_geom_torsion_site_symmetry_3
_geom_torsion_site_symmetry_4
_geom_torsion
_geom_torsion_publ_flag
Br3 Cd1 Br1 Cd1 . . . 2_666 112.593(17) ?
Br2 Cd1 Br1 Cd1 . . . 2_666 -111.648(16) ?
Cl1 Cd1 Br1 Cd1 2_666 . . 2_666 0.0 ?
Br1 Cd1 Br1 Cd1 2_666 . . 2_666 0.0 ?
O1 P1 C1 C6 . . . . -87.6(3) ?
C13 P1 C1 C6 . . . . 150.9(3) ?
C7 P1 C1 C6 . . . . 32.9(3) ?
O1 P1 C1 C2 . . . . 82.3(3) ?
C13 P1 C1 C2 . . . . -39.2(3) ?
C7 P1 C1 C2 . . . . -157.1(3) ?
C6 C1 C2 C3 . . . . 1.0(6) ?
P1 C1 C2 C3 . . . . -169.2(4) ?
C1 C2 C3 C4 . . . . -0.4(8) ?
C2 C3 C4 C5 . . . . 0.5(8) ?
C3 C4 C5 C6 . . . . -1.3(7) ?
C2 C1 C6 C5 . . . . -1.7(6) ?
P1 C1 C6 C5 . . . . 168.3(3) ?
C4 C5 C6 C1 . . . . 1.9(7) ?
O1 P1 C7 C8 . . . . -14.2(3) ?
C13 P1 C7 C8 . . . . 108.0(3) ?
C1 P1 C7 C8 . . . . -136.0(3) ?
O1 P1 C7 C12 . . . . 168.5(3) ?
C13 P1 C7 C12 . . . . -69.4(3) ?
C1 P1 C7 C12 . . . . 46.6(3) ?
C12 C7 C8 C9 . . . . -0.1(6) ?
P1 C7 C8 C9 . . . . -177.6(3) ?
C7 C8 C9 C10 . . . . 1.2(6) ?
C8 C9 C10 C11 . . . . -1.1(6) ?
C9 C10 C11 C12 . . . . 0.0(6) ?
C10 C11 C12 C7 . . . . 1.0(5) ?
C8 C7 C12 C11 . . . . -0.9(5) ?
P1 C7 C12 C11 . . . . 176.4(3) ?
O1 P1 C13 C18 . . . . -0.9(3) ?
C7 P1 C13 C18 . . . . -121.6(3) ?
C1 P1 C13 C18 . . . . 120.3(3) ?
O1 P1 C13 C14 . . . . 179.7(3) ?
C7 P1 C13 C14 . . . . 59.0(3) ?
C1 P1 C13 C14 . . . . -59.0(3) ?
C18 C13 C14 C15 . . . . 0.7(5) ?
P1 C13 C14 C15 . . . . -180.0(3) ?
C13 C14 C15 C16 . . . . -0.6(6) ?
C14 C15 C16 C17 . . . . 0.3(6) ?
C15 C16 C17 C18 . . . . 0.0(5) ?
C14 C13 C18 C17 . . . . -0.4(5) ?
P1 C13 C18 C17 . . . . -179.8(3) ?
C16 C17 C18 C13 . . . . 0.0(5) ?
O2 P2 C19 C24 . . . . 27.5(3) ?
C31 P2 C19 C24 . . . . -90.8(3) ?
C25 P2 C19 C24 . . . . 151.4(3) ?
O2 P2 C19 C20 . . . . -156.4(3) ?
C31 P2 C19 C20 . . . . 85.3(3) ?
C25 P2 C19 C20 . . . . -32.5(3) ?
C24 C19 C20 C21 . . . . 0.1(5) ?
P2 C19 C20 C21 . . . . -175.9(3) ?
C19 C20 C21 C22 . . . . 0.6(5) ?
C20 C21 C22 C23 . . . . -0.6(6) ?
C21 C22 C23 C24 . . . . -0.1(6) ?
C20 C19 C24 C23 . . . . -0.8(5) ?
P2 C19 C24 C23 . . . . 175.4(3) ?
C22 C23 C24 C19 . . . . 0.8(6) ?
O2 P2 C25 C26 . . . . -107.3(3) ?
C31 P2 C25 C26 . . . . 14.4(3) ?
C19 P2 C25 C26 . . . . 130.2(3) ?
O2 P2 C25 C30 . . . . 67.3(3) ?
C31 P2 C25 C30 . . . . -170.9(2) ?
C19 P2 C25 C30 . . . . -55.2(3) ?
C30 C25 C26 C27 . . . . 0.9(4) ?
P2 C25 C26 C27 . . . . 175.5(2) ?
C25 C26 C27 C28 . . . . 0.0(5) ?
C26 C27 C28 C29 . . . . -0.7(5) ?
C27 C28 C29 C30 . . . . 0.6(5) ?
C28 C29 C30 C25 . . . . 0.3(5) ?
C26 C25 C30 C29 . . . . -1.0(4) ?
P2 C25 C30 C29 . . . . -175.8(3) ?
O2 P2 C31 C32 . . . . 2.7(3) ?
C25 P2 C31 C32 . . . . -121.6(2) ?
C19 P2 C31 C32 . . . . 122.4(2) ?
O2 P2 C31 C36 . . . . -174.6(2) ?
C25 P2 C31 C36 . . . . 61.0(3) ?
C19 P2 C31 C36 . . . . -54.9(3) ?
C36 C31 C32 C33 . . . . -0.7(4) ?
P2 C31 C32 C33 . . . . -178.1(2) ?
C31 C32 C33 C34 . . . . 0.3(5) ?
C32 C33 C34 C35 . . . . 0.3(5) ?
C33 C34 C35 C36 . . . . -0.4(5) ?
C34 C35 C36 C31 . . . . 0.0(5) ?
C32 C31 C36 C35 . . . . 0.6(4) ?
P2 C31 C36 C35 . . . . 177.9(2) ?
O3 P3 C37 C42 . . . . -179.9(2) ?
C51 P3 C37 C42 . . . . 57.1(3) ?
C43 P3 C37 C42 . . . . -60.8(3) ?
O3 P3 C37 C38 . . . . -1.2(3) ?
C51 P3 C37 C38 . . . . -124.2(2) ?
C43 P3 C37 C38 . . . . 117.9(2) ?
C42 C37 C38 C39 . . . . 0.2(4) ?
P3 C37 C38 C39 . . . . -178.6(2) ?
C37 C38 C39 C40 . . . . 0.1(5) ?
C38 C39 C40 C41 . . . . -0.8(5) ?
C39 C40 C41 C42 . . . . 1.1(6) ?
C40 C41 C42 C37 . . . . -0.8(5) ?
C38 C37 C42 C41 . . . . 0.2(5) ?
P3 C37 C42 C41 . . . . 178.9(3) ?
O3 P3 C43 C48 . . . . 178.2(3) ?
C51 P3 C43 C48 . . . . -60.8(3) ?
C37 P3 C43 C48 . . . . 56.9(3) ?
O3 P3 C43 C44 . . . . 0.4(3) ?
C51 P3 C43 C44 . . . . 121.4(2) ?
C37 P3 C43 C44 . . . . -121.0(2) ?
C48 C43 C44 C45 . . . . -0.6(5) ?
P3 C43 C44 C45 . . . . 177.3(2) ?
C43 C44 C45 C46 . . . . -0.9(5) ?
C44 C45 C46 C47 . . . . 1.9(6) ?
C45 C46 C47 C48 . . . . -1.4(6) ?
C46 C47 C48 C43 . . . . -0.2(6) ?
C44 C43 C48 C47 . . . . 1.2(5) ?
P3 C43 C48 C47 . . . . -176.6(3) ?
O3 P3 C51 C56 . . . . -107.6(3) ?
C37 P3 C51 C56 . . . . 15.1(3) ?
C43 P3 C51 C56 . . . . 133.9(3) ?
O3 P3 C51 C52 . . . . 64.9(3) ?
C37 P3 C51 C52 . . . . -172.3(2) ?
C43 P3 C51 C52 . . . . -53.6(3) ?
C56 C51 C52 C53 . . . . 1.0(5) ?
P3 C51 C52 C53 . . . . -171.9(3) ?
C51 C52 C53 C54 . . . . -0.8(5) ?
C52 C53 C54 C55 . . . . -0.5(6) ?
C53 C54 C55 C56 . . . . 1.7(6) ?
C54 C55 C56 C51 . . . . -1.6(5) ?
C52 C51 C56 C55 . . . . 0.2(5) ?
P3 C51 C56 C55 . . . . 172.6(3) ?
